data_7158781
loop_
_publ_author_name
'Kuznetsova, E. A.'
'Smolobochkin, A. V.'
'Rizbayeva, T. S.'
'Gazizov, A. S.'
'Voronina, J. K.'
'Lodochnikova, O. A.'
'Gerasimova, D. P.'
'Dobrynin, A. B.'
'Syakaev, V. V.'
'Shurpik, D. N.'
'Stoikov, I. I.'
'Burilov, A. R.'
'Pudovik, M. A.'
'Sinyashin, O. G.'

_publ_section_title
;
 Diastereoselective intramolecular cyclization/Povarov reaction cascade
 for the one-pot synthesis of polycyclic quinolines.
;
_journal_issue 28
_journal_name_full 'Organic &amp; biomolecular chemistry'
_journal_page_first 5515
_journal_page_last 5519
_journal_paper_doi 10.1039/d2ob01031c
_journal_volume 20
_journal_year 2022
_chemical_formula_moiety 'C10 H10 N2 O'
_chemical_formula_sum 'C10 H10 N2 O'
_chemical_formula_weight 174.20
_chemical_name_systematic 1-methyl-3-phenyl-1,3-dihydro-2H-imidazol-2-one
_space_group_crystal_system monoclinic
_space_group_IT_number 14
_space_group_name_Hall '-P 2ybc'
_space_group_name_H-M_alt 'P 1 21/c 1'
_atom_sites_solution_hydrogens geom
_audit_creation_date 2022-04-05
_audit_creation_method
;
Olex2 1.5
(compiled 2021.12.09 svn.r5202d8cf for OlexSys, GUI svn.r6439)
;
_audit_update_record
;
2022-04-05 deposited with the CCDC.	2022-07-04 downloaded from the CCDC.
;
_cell_angle_alpha 90
_cell_angle_beta 97.181(2)
_cell_angle_gamma 90
_cell_formula_units_Z 4
_cell_length_a 6.3685(3)
_cell_length_b 7.0657(3)
_cell_length_c 18.9967(10)
_cell_measurement_reflns_used 9924
_cell_measurement_temperature 100(2)
_cell_measurement_theta_max 30.04
_cell_measurement_theta_min 3.08
_cell_volume 848.11(7)
_computing_cell_refinement 'SAINT V8.40A (Bruker, 2019)'
_computing_data_collection 'APEX3 v2021.4-0 (Bruker AXS)'
_computing_data_reduction 'SAINT V8.40A (Bruker, 2019)'
_computing_molecular_graphics 'Olex2 1.5 (Dolomanov et al., 2009)'
_computing_publication_material 'Olex2 1.5 (Dolomanov et al., 2009)'
_computing_structure_refinement 'XL  (Sheldrick, 2008)'
_computing_structure_solution 'SHELXT-2018/2 (Sheldrick, 2015)'
_diffrn_ambient_temperature 100.00
_diffrn_measured_fraction_theta_full 0.997
_diffrn_measured_fraction_theta_max 0.997
_diffrn_measurement_device_type 'Bruker APEX-II CCD'
_diffrn_measurement_method '\f and \w scans'
_diffrn_radiation_probe x-ray
_diffrn_radiation_type MoK\a
_diffrn_radiation_wavelength 0.71073
_diffrn_reflns_av_R_equivalents 0.0437
_diffrn_reflns_av_unetI/netI 0.0209
_diffrn_reflns_Laue_measured_fraction_full 0.997
_diffrn_reflns_Laue_measured_fraction_max 0.997
_diffrn_reflns_limit_h_max 8
_diffrn_reflns_limit_h_min -8
_diffrn_reflns_limit_k_max 9
_diffrn_reflns_limit_k_min -9
_diffrn_reflns_limit_l_max 24
_diffrn_reflns_limit_l_min -24
_diffrn_reflns_number 22245
_diffrn_reflns_point_group_measured_fraction_full 0.997
_diffrn_reflns_point_group_measured_fraction_max 0.997
_diffrn_reflns_theta_full 25.242
_diffrn_reflns_theta_max 26.991
_diffrn_reflns_theta_min 2.161
_diffrn_source_current 1.41
_diffrn_source_power 0.0705
_diffrn_source_voltage 50.0
_diffrn_standards_number 0
_exptl_absorpt_coefficient_mu 0.091
_exptl_absorpt_correction_T_max 0.7460
_exptl_absorpt_correction_T_min 0.6721
_exptl_absorpt_correction_type numerical
_exptl_absorpt_process_details
;
SADABS-2016/2 (Bruker,2016/2) was used for absorption correction.
wR2(int) was 0.1476 before and 0.0627 after correction.
The Ratio of minimum to maximum transmission is 0.9009.
The \l/2 correction factor is Not present.
;
_exptl_crystal_colour colorless
_exptl_crystal_density_diffrn 1.364
_exptl_crystal_description plank
_exptl_crystal_F_000 368
_exptl_crystal_size_max 0.464
_exptl_crystal_size_mid 0.284
_exptl_crystal_size_min 0.162
_refine_diff_density_max 0.323
_refine_diff_density_min -0.264
_refine_diff_density_rms 0.063
_refine_ls_extinction_method none
_refine_ls_goodness_of_fit_ref 1.111
_refine_ls_hydrogen_treatment constr
_refine_ls_matrix_type full
_refine_ls_number_parameters 119
_refine_ls_number_reflns 1842
_refine_ls_number_restraints 0
_refine_ls_restrained_S_all 1.111
_refine_ls_R_factor_all 0.0541
_refine_ls_R_factor_gt 0.0498
_refine_ls_shift/su_max 0.000
_refine_ls_shift/su_mean 0.000
_refine_ls_structure_factor_coef Fsqd
_refine_ls_weighting_details 'w=1/[\s^2^(Fo^2^)+(0.0388P)^2^+1.1661P] where P=(Fo^2^+2Fc^2^)/3'
_refine_ls_weighting_scheme calc
_refine_ls_wR_factor_gt 0.1247
_refine_ls_wR_factor_ref 0.1272
_reflns_Friedel_coverage 0.000
_reflns_number_gt 1663
_reflns_number_total 1842
_reflns_threshold_expression 'I > 2\s(I)'
_cod_data_source_file d2ob01031c2.cif
_cod_data_source_block dp13_0m
_cod_original_sg_symbol_H-M 'P 21/c'
_cod_database_code 7158781
_shelx_shelxl_version_number 2018/3
_shelx_space_group_comment
;
The symmetry employed for this shelxl refinement is uniquely defined
by the following loop, which should always be used as a source of
symmetry information in preference to the above space-group names.
They are only intended as comments.
;
_shelx_estimated_absorpt_t_max 0.985
_shelx_estimated_absorpt_t_min 0.959
_olex2_refinement_description
;
1. Fixed Uiso
 At 1.2 times of:
  All C(H) groups
 At 1.5 times of:
  All C(H,H,H) groups
2.a Aromatic/amide H refined with riding coordinates:
 C10(H10), C9(H9), C8(H8), C6(H6), C7(H7), C3(H3), C2(H2)
2.b Idealised Me refined as rotating group:
 C4(H4A,H4B,H4C)
;
_olex2_submission_special_instructions 'No special instructions were received'

loop_
_space_group_symop_operation_xyz
'x, y, z'
'-x, y+1/2, -z+1/2'
'-x, -y, -z'
'x, -y-1/2, z-1/2'

loop_
_atom_site_label
_atom_site_type_symbol
_atom_site_fract_x
_atom_site_fract_y
_atom_site_fract_z
_atom_site_U_iso_or_equiv
_atom_site_adp_type
_atom_site_occupancy
_atom_site_site_symmetry_order
_atom_site_calc_flag
_atom_site_refinement_flags_posn
_atom_site_refinement_flags_adp
_atom_site_refinement_flags_occupancy
_atom_site_disorder_assembly
_atom_site_disorder_group
O1 O 0.8191(2) 0.2443(2) 0.43862(7) 0.0221(3) Uani 1 1 d . . . . .
N1 N 0.6400(2) 0.2044(2) 0.53681(8) 0.0157(3) Uani 1 1 d . . . . .
N2 N 0.4536(2) 0.2982(2) 0.43849(8) 0.0144(3) Uani 1 1 d . . . . .
C4 C 0.8212(3) 0.1530(3) 0.58740(10) 0.0225(4) Uani 1 1 d . . . . .
H4A H 0.919288 0.075997 0.563631 0.034 Uiso 1 1 calc R U . . .
H4B H 0.773237 0.080270 0.626318 0.034 Uiso 1 1 calc R U . . .
H4C H 0.893362 0.268022 0.606377 0.034 Uiso 1 1 calc R U . . .
C1 C 0.6568(3) 0.2498(3) 0.46787(9) 0.0161(4) Uani 1 1 d . . . . .
C5 C 0.3936(3) 0.3622(2) 0.36776(9) 0.0147(4) Uani 1 1 d . . . . .
C10 C 0.1831(3) 0.3450(3) 0.33803(9) 0.0169(4) Uani 1 1 d . . . . .
H10 H 0.082277 0.287792 0.364208 0.020 Uiso 1 1 calc R U . . .
C9 C 0.1216(3) 0.4123(3) 0.26979(9) 0.0194(4) Uani 1 1 d . . . . .
H9 H -0.021920 0.400785 0.249457 0.023 Uiso 1 1 calc R U . . .
C8 C 0.2672(3) 0.4960(3) 0.23107(9) 0.0199(4) Uani 1 1 d . . . . .
H8 H 0.224048 0.542050 0.184529 0.024 Uiso 1 1 calc R U . . .
C6 C 0.5414(3) 0.4448(3) 0.32915(9) 0.0160(4) Uani 1 1 d . . . . .
H6 H 0.685270 0.455303 0.349180 0.019 Uiso 1 1 calc R U . . .
C7 C 0.4770(3) 0.5118(3) 0.26100(10) 0.0195(4) Uani 1 1 d . . . . .
H7 H 0.577424 0.568948 0.234664 0.023 Uiso 1 1 calc R U . . .
C3 C 0.4311(3) 0.2210(3) 0.54987(9) 0.0164(4) Uani 1 1 d . . . . .
H3 H 0.379180 0.195286 0.593655 0.020 Uiso 1 1 calc R U . . .
C2 C 0.3156(3) 0.2793(3) 0.49029(9) 0.0167(4) Uani 1 1 d . . . . .
H2 H 0.167734 0.303463 0.484085 0.020 Uiso 1 1 calc R U . . .

loop_
_atom_site_aniso_label
_atom_site_aniso_U_11
_atom_site_aniso_U_22
_atom_site_aniso_U_33
_atom_site_aniso_U_23
_atom_site_aniso_U_13
_atom_site_aniso_U_12
O1 0.0147(6) 0.0329(8) 0.0192(6) 0.0038(6) 0.0036(5) 0.0017(6)
N1 0.0155(7) 0.0189(8) 0.0126(7) 0.0003(6) 0.0008(6) 0.0006(6)
N2 0.0130(7) 0.0175(7) 0.0127(7) 0.0001(6) 0.0017(5) -0.0006(6)
C4 0.0216(9) 0.0267(10) 0.0173(9) 0.0023(7) -0.0042(7) 0.0019(8)
C1 0.0153(8) 0.0159(8) 0.0166(8) -0.0002(7) 0.0001(6) -0.0009(7)
C5 0.0168(8) 0.0141(8) 0.0127(8) -0.0009(6) 0.0007(6) 0.0013(7)
C10 0.0157(8) 0.0185(9) 0.0167(8) -0.0001(7) 0.0027(7) -0.0008(7)
C9 0.0169(9) 0.0236(10) 0.0169(9) -0.0007(7) -0.0011(7) 0.0019(7)
C8 0.0252(10) 0.0203(9) 0.0141(8) 0.0023(7) 0.0018(7) 0.0027(8)
C6 0.0161(8) 0.0151(8) 0.0170(8) -0.0013(6) 0.0022(7) -0.0002(7)
C7 0.0248(10) 0.0161(8) 0.0183(9) 0.0015(7) 0.0057(7) -0.0009(7)
C3 0.0177(9) 0.0173(9) 0.0151(8) -0.0008(7) 0.0056(7) -0.0012(7)
C2 0.0166(9) 0.0186(9) 0.0155(8) -0.0013(7) 0.0043(7) -0.0015(7)

loop_
_atom_type_symbol
_atom_type_description
_atom_type_scat_dispersion_real
_atom_type_scat_dispersion_imag
_atom_type_scat_source
C C 0.0033 0.0016 'International Tables Vol C Tables 4.2.6.8 and 6.1.1.4'
H H 0.0000 0.0000 'International Tables Vol C Tables 4.2.6.8 and 6.1.1.4'
N N 0.0061 0.0033 'International Tables Vol C Tables 4.2.6.8 and 6.1.1.4'
O O 0.0106 0.0060 'International Tables Vol C Tables 4.2.6.8 and 6.1.1.4'

loop_
_geom_angle_atom_site_label_1
_geom_angle_atom_site_label_2
_geom_angle_atom_site_label_3
_geom_angle
_geom_angle_site_symmetry_1
_geom_angle_site_symmetry_3
_geom_angle_publ_flag
C1 N1 C4 122.84(15) . . ?
C1 N1 C3 110.07(15) . . ?
C3 N1 C4 127.07(15) . . ?
C1 N2 C5 125.79(15) . . ?
C1 N2 C2 109.18(14) . . ?
C2 N2 C5 125.02(15) . . ?
N1 C4 H4A 109.5 . . ?
N1 C4 H4B 109.5 . . ?
N1 C4 H4C 109.5 . . ?
H4A C4 H4B 109.5 . . ?
H4A C4 H4C 109.5 . . ?
H4B C4 H4C 109.5 . . ?
O1 C1 N1 126.52(17) . . ?
O1 C1 N2 128.23(16) . . ?
N1 C1 N2 105.24(15) . . ?
C10 C5 N2 119.06(16) . . ?
C6 C5 N2 120.75(16) . . ?
C6 C5 C10 120.18(16) . . ?
C5 C10 H10 120.2 . . ?
C9 C10 C5 119.52(17) . . ?
C9 C10 H10 120.2 . . ?
C10 C9 H9 119.6 . . ?
C8 C9 C10 120.75(17) . . ?
C8 C9 H9 119.6 . . ?
C9 C8 H8 120.3 . . ?
C9 C8 C7 119.35(17) . . ?
C7 C8 H8 120.3 . . ?
C5 C6 H6 120.2 . . ?
C7 C6 C5 119.53(17) . . ?
C7 C6 H6 120.2 . . ?
C8 C7 C6 120.66(17) . . ?
C8 C7 H7 119.7 . . ?
C6 C7 H7 119.7 . . ?
N1 C3 H3 125.9 . . ?
C2 C3 N1 108.23(15) . . ?
C2 C3 H3 125.9 . . ?
N2 C2 H2 126.4 . . ?
C3 C2 N2 107.27(16) . . ?
C3 C2 H2 126.4 . . ?

loop_
_geom_bond_atom_site_label_1
_geom_bond_atom_site_label_2
_geom_bond_distance
_geom_bond_site_symmetry_2
_geom_bond_publ_flag
O1 C1 1.234(2) . ?
N1 C4 1.452(2) . ?
N1 C1 1.366(2) . ?
N1 C3 1.389(2) . ?
N2 C1 1.387(2) . ?
N2 C5 1.424(2) . ?
N2 C2 1.405(2) . ?
C4 H4A 0.9800 . ?
C4 H4B 0.9800 . ?
C4 H4C 0.9800 . ?
C5 C10 1.394(2) . ?
C5 C6 1.392(2) . ?
C10 H10 0.9500 . ?
C10 C9 1.390(2) . ?
C9 H9 0.9500 . ?
C9 C8 1.386(3) . ?
C8 H8 0.9500 . ?
C8 C7 1.389(3) . ?
C6 H6 0.9500 . ?
C6 C7 1.391(2) . ?
C7 H7 0.9500 . ?
C3 H3 0.9500 . ?
C3 C2 1.335(3) . ?
C2 H2 0.9500 . ?

loop_
_geom_hbond_atom_site_label_D
_geom_hbond_atom_site_label_H
_geom_hbond_atom_site_label_A
_geom_hbond_distance_DH
_geom_hbond_distance_HA
_geom_hbond_distance_DA
_geom_hbond_angle_DHA
_geom_hbond_site_symmetry_A
_geom_hbond_publ_flag
C10 H10 O1 0.95 2.34 3.262(2) 162.2 1_455 yes
C6 H6 O1 0.95 2.34 2.922(2) 119.1 . yes

loop_
_geom_torsion_atom_site_label_1
_geom_torsion_atom_site_label_2
_geom_torsion_atom_site_label_3
_geom_torsion_atom_site_label_4
_geom_torsion
_geom_torsion_site_symmetry_1
_geom_torsion_site_symmetry_2
_geom_torsion_site_symmetry_3
_geom_torsion_site_symmetry_4
_geom_torsion_publ_flag
N1 C3 C2 N2 0.5(2) . . . . ?
N2 C5 C10 C9 178.06(16) . . . . ?
N2 C5 C6 C7 -177.86(16) . . . . ?
C4 N1 C1 O1 4.0(3) . . . . ?
C4 N1 C1 N2 -177.26(16) . . . . ?
C4 N1 C3 C2 177.15(17) . . . . ?
C1 N1 C3 C2 -0.9(2) . . . . ?
C1 N2 C5 C10 158.55(17) . . . . ?
C1 N2 C5 C6 -22.9(3) . . . . ?
C1 N2 C2 C3 0.0(2) . . . . ?
C5 N2 C1 O1 -3.6(3) . . . . ?
C5 N2 C1 N1 177.74(16) . . . . ?
C5 N2 C2 C3 -178.32(16) . . . . ?
C5 C10 C9 C8 0.0(3) . . . . ?
C5 C6 C7 C8 -0.4(3) . . . . ?
C10 C5 C6 C7 0.7(3) . . . . ?
C10 C9 C8 C7 0.2(3) . . . . ?
C9 C8 C7 C6 0.0(3) . . . . ?
C6 C5 C10 C9 -0.5(3) . . . . ?
C3 N1 C1 O1 -177.76(18) . . . . ?
C3 N1 C1 N2 0.9(2) . . . . ?
C2 N2 C1 O1 178.07(19) . . . . ?
C2 N2 C1 N1 -0.60(19) . . . . ?
C2 N2 C5 C10 -23.4(3) . . . . ?
C2 N2 C5 C6 155.18(17) . . . . ?
